data_4329855
loop_
_publ_author_name
'Evgeny Kataev'
'Ren\'e Arnold'
'Tobias R\"uffer'
'Heinrich Lang'

_publ_section_title
;
 Fluorescence Detection of Adenosine Triphosphate in an Aqueous Solution
 Using a Combination of Copper(II) Complexes
;
_journal_name_full 'Inorganic Chemistry'
_journal_page_first 7948
_journal_page_last 7950
_journal_paper_doi 10.1021/ic300805q
_journal_volume 51
_journal_year 2012
_chemical_formula_moiety 'C21 H18 Cl2 Cu N2'
_chemical_formula_sum 'C21 H18 Cl2 Cu N2'
_chemical_formula_weight 432.81
_chemical_name_systematic
;
 ?
;
_space_group_IT_number 61
_symmetry_cell_setting orthorhombic
_symmetry_space_group_name_Hall '-P 2ac 2ab'
_symmetry_space_group_name_H-M 'P b c a'
_atom_sites_solution_hydrogens geom
_atom_sites_solution_primary direct
_atom_sites_solution_secondary difmap
_audit_creation_method SHELXL-97
_cell_angle_alpha 90.00
_cell_angle_beta 90.00
_cell_angle_gamma 90.00
_cell_formula_units_Z 8
_cell_length_a 11.3710(6)
_cell_length_b 7.3867(3)
_cell_length_c 43.146(2)
_cell_measurement_reflns_used 3162
_cell_measurement_temperature 117
_cell_measurement_theta_max 63.8288
_cell_measurement_theta_min 3.0701
_cell_volume 3624.0(3)
_computing_cell_refinement
;
CrysAlisPro, Oxford Diffraction Ltd.,
Version 1.171.33.64 (release 22-03-2010 CrysAlis171 .NET)
(compiled Mar 22 2010,13:57:49)
;
_computing_data_collection
;
CrysAlisPro, Oxford Diffraction Ltd.,
Version 1.171.33.64 (release 22-03-2010 CrysAlis171 .NET)
(compiled Mar 22 2010,13:57:49)
;
_computing_data_reduction
;
CrysAlisPro, Oxford Diffraction Ltd.,
Version 1.171.33.64 (release 22-03-2010 CrysAlis171 .NET)
(compiled Mar 22 2010,13:57:49)
;
_computing_structure_refinement 'SHELXL-97 (Sheldrick, 1997)'
_computing_structure_solution 'SHELXS-97 (Sheldrick, 1997)'
_diffrn_ambient_temperature 117
_diffrn_measured_fraction_theta_full 0.973
_diffrn_measured_fraction_theta_max 0.974
_diffrn_measurement_device_type 'oxford gemini s'
_diffrn_measurement_method '\w scans'
_diffrn_radiation_monochromator graphite
_diffrn_radiation_source 'fine-focus sealed tube'
_diffrn_radiation_type CuK\a
_diffrn_radiation_wavelength 1.54184
_diffrn_reflns_av_R_equivalents 0.0360
_diffrn_reflns_av_sigmaI/netI 0.0357
_diffrn_reflns_limit_h_max 13
_diffrn_reflns_limit_h_min -12
_diffrn_reflns_limit_k_max 5
_diffrn_reflns_limit_k_min -8
_diffrn_reflns_limit_l_max 49
_diffrn_reflns_limit_l_min -44
_diffrn_reflns_number 6977
_diffrn_reflns_theta_full 63.93
_diffrn_reflns_theta_max 63.93
_diffrn_reflns_theta_min 4.10
_diffrn_standards_decay_% 0
_diffrn_standards_interval_count 50
_diffrn_standards_interval_time 10
_diffrn_standards_number 2
_exptl_absorpt_coefficient_mu 4.458
_exptl_absorpt_correction_T_max 1.00000
_exptl_absorpt_correction_T_min 0.44013
_exptl_absorpt_correction_type multi-scan
_exptl_absorpt_process_details
;
CrysAlisPro, Oxford Diffraction Ltd.,
Version 1.171.33.64 (release 22-03-2010 CrysAlis171 .NET)
(compiled Mar 22 2010,13:57:49)
empirical absorption correction using spherical harmonics,
 implemented in SCALE3 ABSPACK scaling algorithm.
;
_exptl_crystal_colour brown
_exptl_crystal_density_diffrn 1.587
_exptl_crystal_description plate
_exptl_crystal_F_000 1768
_exptl_crystal_size_max 0.3
_exptl_crystal_size_mid 0.1
_exptl_crystal_size_min 0.04
_refine_diff_density_max 0.616
_refine_diff_density_min -0.618
_refine_diff_density_rms 0.093
_refine_ls_extinction_method none
_refine_ls_goodness_of_fit_ref 1.111
_refine_ls_hydrogen_treatment mixed
_refine_ls_matrix_type full
_refine_ls_number_parameters 239
_refine_ls_number_reflns 2929
_refine_ls_number_restraints 1
_refine_ls_restrained_S_all 1.110
_refine_ls_R_factor_all 0.0676
_refine_ls_R_factor_gt 0.0559
_refine_ls_shift/su_max 0.001
_refine_ls_shift/su_mean 0.000
_refine_ls_structure_factor_coef Fsqd
_refine_ls_weighting_details 'calc w=1/[\s^2^(Fo^2^)+(0.0666P)^2^+12.2867P] where P=(Fo^2^+2Fc^2^)/3'
_refine_ls_weighting_scheme calc
_refine_ls_wR_factor_gt 0.1486
_refine_ls_wR_factor_ref 0.1522
_reflns_number_gt 2298
_reflns_number_total 2929
_reflns_threshold_expression >2sigma(I)
_cod_data_source_file ic300805q_si_003.cif
_cod_data_source_block kataev2
_cod_database_code 4329855

loop_
_symmetry_equiv_pos_as_xyz
'x, y, z'
'-x+1/2, -y, z+1/2'
'-x, y+1/2, -z+1/2'
'x+1/2, -y+1/2, -z'
'-x, -y, -z'
'x-1/2, y, -z-1/2'
'x, -y-1/2, z-1/2'
'-x-1/2, y-1/2, z'

loop_
_atom_site_label
_atom_site_type_symbol
_atom_site_fract_x
_atom_site_fract_y
_atom_site_fract_z
_atom_site_U_iso_or_equiv
_atom_site_adp_type
_atom_site_occupancy
_atom_site_symmetry_multiplicity
_atom_site_calc_flag
_atom_site_refinement_flags
C1 C 0.0278(6) -0.1481(8) 0.46355(12) 0.0380(13) Uani 1 1 d .
H1 H 0.0910 -0.2251 0.4672 0.046 Uiso 1 1 calc R
C2 C -0.0773(6) -0.1771(9) 0.47867(13) 0.0438(15) Uani 1 1 d .
H2 H -0.0846 -0.2722 0.4927 0.053 Uiso 1 1 calc R
C3 C -0.1706(6) -0.0657(9) 0.47303(15) 0.0470(16) Uani 1 1 d .
H3 H -0.2410 -0.0816 0.4837 0.056 Uiso 1 1 calc R
C4 C -0.1594(5) 0.0711(8) 0.45134(14) 0.0411(14) Uani 1 1 d .
H4 H -0.2232 0.1441 0.4462 0.049 Uiso 1 1 calc R
C5 C -0.0504(5) 0.0969(7) 0.43739(12) 0.0322(12) Uani 1 1 d .
C6 C -0.0270(5) 0.2469(7) 0.41446(13) 0.0330(12) Uani 1 1 d .
H6A H -0.0968 0.2691 0.4021 0.040 Uiso 1 1 calc R
H6B H -0.0074 0.3576 0.4254 0.040 Uiso 1 1 calc R
C7 C 0.0349(5) 0.0742(7) 0.36802(12) 0.0303(12) Uani 1 1 d .
H7A H -0.0143 -0.0221 0.3761 0.036 Uiso 1 1 calc R
H7B H 0.1048 0.0187 0.3593 0.036 Uiso 1 1 calc R
C8 C -0.0313(5) 0.1692(7) 0.34220(12) 0.0314(12) Uani 1 1 d .
C9 C -0.1557(5) 0.1660(7) 0.34058(13) 0.0306(12) Uani 1 1 d .
C10 C -0.2294(5) 0.0928(7) 0.36416(13) 0.0336(13) Uani 1 1 d .
H10 H -0.1949 0.0346 0.3810 0.040 Uiso 1 1 calc R
C11 C -0.3494(5) 0.1054(8) 0.36278(15) 0.0381(14) Uani 1 1 d .
H11 H -0.3949 0.0623 0.3791 0.046 Uiso 1 1 calc R
C12 C -0.4046(5) 0.1834(8) 0.33670(15) 0.0391(14) Uani 1 1 d .
H12 H -0.4862 0.1899 0.3358 0.047 Uiso 1 1 calc R
C13 C -0.3392(5) 0.2487(8) 0.31312(14) 0.0386(14) Uani 1 1 d .
H13 H -0.3765 0.2975 0.2958 0.046 Uiso 1 1 calc R
C14 C -0.2138(5) 0.2442(8) 0.31423(13) 0.0360(13) Uani 1 1 d .
C15 C -0.1467(5) 0.3224(8) 0.29083(13) 0.0388(14) Uani 1 1 d .
H15 H -0.1845 0.3660 0.2732 0.047 Uiso 1 1 calc R
C16 C -0.0252(5) 0.3377(8) 0.29279(13) 0.0361(13) Uani 1 1 d .
C17 C 0.0400(6) 0.4391(9) 0.27074(13) 0.0448(15) Uani 1 1 d .
H17 H 0.0016 0.4872 0.2536 0.054 Uiso 1 1 calc R
C18 C 0.1564(6) 0.4670(9) 0.27414(14) 0.0464(16) Uani 1 1 d .
H18 H 0.1968 0.5390 0.2600 0.056 Uiso 1 1 calc R
C19 C 0.2167(6) 0.3868(8) 0.29918(14) 0.0415(14) Uani 1 1 d .
H19 H 0.2975 0.4033 0.3010 0.050 Uiso 1 1 calc R
C20 C 0.1588(5) 0.2854(8) 0.32074(13) 0.0347(13) Uani 1 1 d .
H20 H 0.2008 0.2315 0.3368 0.042 Uiso 1 1 calc R
C21 C 0.0341(5) 0.2607(7) 0.31904(12) 0.0323(13) Uani 1 1 d .
N1 N 0.0400(4) -0.0095(6) 0.44353(10) 0.0321(10) Uani 1 1 d .
N2 N 0.0710(4) 0.1932(6) 0.39429(10) 0.0275(9) Uani 1 1 d D
Cl1 Cl 0.33991(11) 0.13735(18) 0.39045(3) 0.0331(3) Uani 1 1 d .
Cl2 Cl 0.30524(12) -0.09214(17) 0.45619(3) 0.0325(3) Uani 1 1 d .
Cu1 Cu 0.19019(6) 0.06327(10) 0.422223(17) 0.0299(3) Uani 1 1 d .
H2N H 0.117(3) 0.299(4) 0.3872(9) 0.006(10) Uiso 1 1 d D

loop_
_atom_site_aniso_label
_atom_site_aniso_U_11
_atom_site_aniso_U_22
_atom_site_aniso_U_33
_atom_site_aniso_U_23
_atom_site_aniso_U_13
_atom_site_aniso_U_12
C1 0.051(3) 0.036(3) 0.027(3) 0.002(2) -0.002(3) -0.003(3)
C2 0.054(4) 0.048(4) 0.029(3) 0.002(3) 0.009(3) -0.024(3)
C3 0.050(4) 0.051(4) 0.041(4) -0.012(3) 0.017(3) -0.018(3)
C4 0.040(3) 0.041(3) 0.043(3) -0.011(3) 0.010(3) -0.005(3)
C5 0.038(3) 0.030(3) 0.029(3) -0.005(2) 0.004(2) -0.007(2)
C6 0.033(3) 0.030(3) 0.037(3) -0.001(2) 0.003(2) 0.003(2)
C7 0.030(3) 0.029(3) 0.032(3) 0.001(2) 0.000(2) -0.004(2)
C8 0.039(3) 0.026(3) 0.029(3) -0.002(2) 0.001(2) 0.001(2)
C9 0.031(3) 0.024(3) 0.037(3) -0.003(2) -0.006(2) 0.002(2)
C10 0.036(3) 0.031(3) 0.034(3) 0.001(2) -0.004(2) -0.001(2)
C11 0.038(3) 0.030(3) 0.046(4) -0.004(3) 0.002(3) -0.001(2)
C12 0.028(3) 0.034(3) 0.056(4) -0.006(3) -0.007(3) -0.001(3)
C13 0.045(3) 0.028(3) 0.043(3) -0.006(3) -0.014(3) 0.004(3)
C14 0.042(3) 0.034(3) 0.032(3) -0.006(2) -0.007(3) 0.002(3)
C15 0.054(4) 0.033(3) 0.030(3) -0.003(2) -0.008(3) 0.008(3)
C16 0.045(3) 0.035(3) 0.028(3) -0.003(2) 0.001(3) 0.003(3)
C17 0.063(4) 0.044(4) 0.028(3) 0.003(3) 0.006(3) 0.001(3)
C18 0.065(4) 0.039(4) 0.035(3) 0.003(3) 0.019(3) -0.004(3)
C19 0.044(3) 0.043(3) 0.038(3) -0.004(3) 0.013(3) -0.007(3)
C20 0.039(3) 0.033(3) 0.031(3) -0.003(2) 0.003(2) 0.003(3)
C21 0.039(3) 0.027(3) 0.030(3) -0.002(2) 0.000(2) 0.006(2)
N1 0.037(2) 0.032(2) 0.027(2) -0.0010(19) 0.001(2) -0.005(2)
N2 0.025(2) 0.024(2) 0.033(2) 0.0029(18) 0.0009(19) 0.0029(18)
Cl1 0.0292(6) 0.0359(7) 0.0341(7) 0.0062(6) 0.0036(5) -0.0005(5)
Cl2 0.0382(7) 0.0317(7) 0.0277(7) 0.0042(5) -0.0029(5) 0.0063(6)
Cu1 0.0296(4) 0.0326(4) 0.0274(4) 0.0065(3) 0.0008(3) 0.0015(3)

loop_
_atom_type_symbol
_atom_type_description
_atom_type_scat_dispersion_real
_atom_type_scat_dispersion_imag
_atom_type_scat_source
C C 0.0181 0.0091 'International Tables Vol C Tables 4.2.6.8 and 6.1.1.4'
N N 0.0311 0.0180 'International Tables Vol C Tables 4.2.6.8 and 6.1.1.4'
Cl Cl 0.3639 0.7018 'International Tables Vol C Tables 4.2.6.8 and 6.1.1.4'
Cu Cu -1.9646 0.5888 'International Tables Vol C Tables 4.2.6.8 and 6.1.1.4'
H H 0.0000 0.0000 'International Tables Vol C Tables 4.2.6.8 and 6.1.1.4'

loop_
_geom_angle_atom_site_label_1
_geom_angle_atom_site_label_2
_geom_angle_atom_site_label_3
_geom_angle
N1 C1 C2 120.7(6)
N1 C1 H1 119.6
C2 C1 H1 119.6
C3 C2 C1 119.7(6)
C3 C2 H2 120.1
C1 C2 H2 120.1
C2 C3 C4 119.3(6)
C2 C3 H3 120.3
C4 C3 H3 120.3
C3 C4 C5 118.3(6)
C3 C4 H4 120.9
C5 C4 H4 120.9
N1 C5 C4 121.7(5)
N1 C5 C6 115.6(5)
C4 C5 C6 122.7(5)
N2 C6 C5 108.9(4)
N2 C6 H6A 109.9
C5 C6 H6A 109.9
N2 C6 H6B 109.9
C5 C6 H6B 109.9
H6A C6 H6B 108.3
N2 C7 C8 115.0(4)
N2 C7 H7A 108.5
C8 C7 H7A 108.5
N2 C7 H7B 108.5
C8 C7 H7B 108.5
H7A C7 H7B 107.5
C9 C8 C21 119.8(5)
C9 C8 C7 121.6(5)
C21 C8 C7 118.6(5)
C8 C9 C10 124.0(5)
C8 C9 C14 119.5(5)
C10 C9 C14 116.5(5)
C11 C10 C9 122.0(5)
C11 C10 H10 119.0
C9 C10 H10 119.0
C10 C11 C12 120.3(6)
C10 C11 H11 119.8
C12 C11 H11 119.8
C13 C12 C11 120.1(5)
C13 C12 H12 119.9
C11 C12 H12 119.9
C12 C13 C14 121.1(6)
C12 C13 H13 119.4
C14 C13 H13 119.4
C15 C14 C13 120.9(6)
C15 C14 C9 119.3(5)
C13 C14 C9 119.7(6)
C16 C15 C14 122.4(6)
C16 C15 H15 118.8
C14 C15 H15 118.8
C15 C16 C17 121.4(6)
C15 C16 C21 118.9(5)
C17 C16 C21 119.5(6)
C18 C17 C16 121.4(6)
C18 C17 H17 119.3
C16 C17 H17 119.3
C17 C18 C19 119.8(6)
C17 C18 H18 120.1
C19 C18 H18 120.1
C20 C19 C18 121.2(6)
C20 C19 H19 119.4
C18 C19 H19 119.4
C19 C20 C21 120.9(6)
C19 C20 H20 119.6
C21 C20 H20 119.6
C8 C21 C20 123.0(5)
C8 C21 C16 120.0(5)
C20 C21 C16 117.1(5)
C5 N1 C1 120.1(5)
C5 N1 Cu1 114.2(4)
C1 N1 Cu1 125.7(4)
C6 N2 C7 113.6(4)
C6 N2 Cu1 106.2(3)
C7 N2 Cu1 110.6(3)
C6 N2 H2N 112(2)
C7 N2 H2N 112(2)
Cu1 N2 H2N 101(2)
N1 Cu1 N2 80.36(18)
N1 Cu1 Cl1 169.69(14)
N2 Cu1 Cl1 91.61(12)
N1 Cu1 Cl2 93.38(14)
N2 Cu1 Cl2 173.75(13)
Cl1 Cu1 Cl2 94.59(5)

loop_
_geom_bond_atom_site_label_1
_geom_bond_atom_site_label_2
_geom_bond_distance
C1 N1 1.347(7)
C1 C2 1.378(8)
C1 H1 0.9300
C2 C3 1.365(9)
C2 H2 0.9300
C3 C4 1.383(9)
C3 H3 0.9300
C4 C5 1.391(8)
C4 H4 0.9300
C5 N1 1.320(7)
C5 C6 1.509(8)
C6 N2 1.469(7)
C6 H6A 0.9700
C6 H6B 0.9700
C7 N2 1.492(7)
C7 C8 1.516(7)
C7 H7A 0.9700
C7 H7B 0.9700
C8 C9 1.416(8)
C8 C21 1.417(8)
C9 C10 1.425(8)
C9 C14 1.436(8)
C10 C11 1.370(8)
C10 H10 0.9300
C11 C12 1.412(8)
C11 H11 0.9300
C12 C13 1.349(9)
C12 H12 0.9300
C13 C14 1.427(8)
C13 H13 0.9300
C14 C15 1.392(9)
C15 C16 1.389(9)
C15 H15 0.9300
C16 C17 1.419(8)
C16 C21 1.435(8)
C17 C18 1.347(9)
C17 H17 0.9300
C18 C19 1.411(9)
C18 H18 0.9300
C19 C20 1.364(8)
C19 H19 0.9300
C20 C21 1.431(8)
C20 H20 0.9300
N1 Cu1 2.013(4)
N2 Cu1 2.052(4)
N2 H2N 0.993(19)
Cl1 Cu1 2.2533(14)
Cl2 Cu1 2.2754(14)

loop_
_geom_torsion_atom_site_label_1
_geom_torsion_atom_site_label_2
_geom_torsion_atom_site_label_3
_geom_torsion_atom_site_label_4
_geom_torsion
N1 C1 C2 C3 0.8(9)
C1 C2 C3 C4 2.3(9)
C2 C3 C4 C5 -3.9(9)
C3 C4 C5 N1 2.6(8)
C3 C4 C5 C6 -177.4(5)
N1 C5 C6 N2 25.2(6)
C4 C5 C6 N2 -154.9(5)
N2 C7 C8 C9 -97.5(6)
N2 C7 C8 C21 83.4(6)
C21 C8 C9 C10 -173.8(5)
C7 C8 C9 C10 7.1(8)
C21 C8 C9 C14 4.6(8)
C7 C8 C9 C14 -174.5(5)
C8 C9 C10 C11 174.7(5)
C14 C9 C10 C11 -3.8(8)
C9 C10 C11 C12 3.7(9)
C10 C11 C12 C13 -1.0(9)
C11 C12 C13 C14 -1.4(9)
C12 C13 C14 C15 -175.7(5)
C12 C13 C14 C9 1.1(9)
C8 C9 C14 C15 -0.3(8)
C10 C9 C14 C15 178.3(5)
C8 C9 C14 C13 -177.2(5)
C10 C9 C14 C13 1.4(8)
C13 C14 C15 C16 172.9(5)
C9 C14 C15 C16 -4.0(9)
C14 C15 C16 C17 -171.4(6)
C14 C15 C16 C21 3.7(9)
C15 C16 C17 C18 174.2(6)
C21 C16 C17 C18 -1.0(9)
C16 C17 C18 C19 3.3(10)
C17 C18 C19 C20 -2.1(9)
C18 C19 C20 C21 -1.5(9)
C9 C8 C21 C20 173.5(5)
C7 C8 C21 C20 -7.3(8)
C9 C8 C21 C16 -4.8(8)
C7 C8 C21 C16 174.3(5)
C19 C20 C21 C8 -174.7(5)
C19 C20 C21 C16 3.7(8)
C15 C16 C21 C8 0.7(8)
C17 C16 C21 C8 176.0(5)
C15 C16 C21 C20 -177.8(5)
C17 C16 C21 C20 -2.5(8)
C4 C5 N1 C1 0.5(8)
C6 C5 N1 C1 -179.6(5)
C4 C5 N1 Cu1 -176.9(4)
C6 C5 N1 Cu1 3.0(6)
C2 C1 N1 C5 -2.3(8)
C2 C1 N1 Cu1 174.9(4)
C5 C6 N2 C7 82.5(5)
C5 C6 N2 Cu1 -39.3(5)
C8 C7 N2 C6 73.6(6)
C8 C7 N2 Cu1 -167.1(4)
C5 N1 Cu1 N2 -20.6(4)
C1 N1 Cu1 N2 162.1(5)
C5 N1 Cu1 Cl1 -59.9(9)
C1 N1 Cu1 Cl1 122.8(7)
C5 N1 Cu1 Cl2 159.4(4)
C1 N1 Cu1 Cl2 -17.8(4)
C6 N2 Cu1 N1 32.8(3)
C7 N2 Cu1 N1 -90.9(3)
C6 N2 Cu1 Cl1 -153.7(3)
C7 N2 Cu1 Cl1 82.6(3)
C6 N2 Cu1 Cl2 33.7(14)
C7 N2 Cu1 Cl2 -90.1(12)
